data_4332431
loop_
_publ_author_name
'Jiang, Hai-Long'
'Mao, Jiang-Gao'

_publ_section_title
;
 New Members in the Nin+1(QO3)nX2Family:&#x00A0; Unusual 3D Network Based
 on Ni4ClO3Cubane-like Clusters in Ni7(TeO3)6Cl2
;
_journal_issue 19
_journal_name_full 'Inorganic Chemistry'
_journal_page_first 7593
_journal_page_last 7599
_journal_paper_doi 10.1021/ic060356x
_journal_volume 45
_journal_year 2006
_chemical_formula_sum 'Br2 Ni5 O12 Se4'
_chemical_formula_weight 961.21
_chemical_name_systematic
; 
 ? 
;
_space_group_IT_number 2
_symmetry_cell_setting triclinic
_symmetry_space_group_name_Hall '-P 1'
_symmetry_space_group_name_H-M 'P -1'
_atom_sites_solution_hydrogens geom
_atom_sites_solution_primary direct
_atom_sites_solution_secondary difmap
_audit_creation_method SHELXL-97
_cell_angle_alpha 68.017(16)
_cell_angle_beta 74.181(16)
_cell_angle_gamma 81.465(19)
_cell_formula_units_Z 1
_cell_length_a 6.430(3)
_cell_length_b 7.632(3)
_cell_length_c 7.658(3)
_cell_measurement_temperature 293(2)
_cell_volume 334.8(2)
_computing_structure_refinement 'SHELXL-97 (Sheldrick, 1997)'
_computing_structure_solution 'SHELXS-97 (Sheldrick, 1990)'
_diffrn_ambient_temperature 293(2)
_diffrn_measured_fraction_theta_full 0.986
_diffrn_measured_fraction_theta_max 0.986
_diffrn_measurement_device_type 'Rigaku Mercury CCD'
_diffrn_measurement_method 'narrow frame method'
_diffrn_radiation_monochromator graphite
_diffrn_radiation_source 'fine-focus sealed tube'
_diffrn_radiation_type MoK\a
_diffrn_radiation_wavelength 0.71073
_diffrn_reflns_av_R_equivalents 0.0413
_diffrn_reflns_av_sigmaI/netI 0.0615
_diffrn_reflns_limit_h_max 7
_diffrn_reflns_limit_h_min -8
_diffrn_reflns_limit_k_max 9
_diffrn_reflns_limit_k_min -9
_diffrn_reflns_limit_l_max 9
_diffrn_reflns_limit_l_min -9
_diffrn_reflns_number 2597
_diffrn_reflns_theta_full 27.48
_diffrn_reflns_theta_max 27.48
_diffrn_reflns_theta_min 3.30
_diffrn_standards_decay_% <1.0%
_exptl_absorpt_coefficient_mu 23.798
_exptl_absorpt_correction_T_max 1.0
_exptl_absorpt_correction_T_min 0.279
_exptl_absorpt_correction_type multi-scan
_exptl_crystal_colour orange
_exptl_crystal_density_diffrn 4.767
_exptl_crystal_density_method 'not measured'
_exptl_crystal_description brick
_exptl_crystal_F_000 442
_exptl_crystal_size_max 0.12
_exptl_crystal_size_mid 0.10
_exptl_crystal_size_min 0.08
_refine_diff_density_max 1.377
_refine_diff_density_min -2.575
_refine_diff_density_rms 0.402
_refine_ls_extinction_coef 0.112(4)
_refine_ls_extinction_expression Fc^*^=kFc[1+0.001xFc^2^\l^3^/sin(2\q)]^-1/4^
_refine_ls_extinction_method SHELXL
_refine_ls_goodness_of_fit_ref 1.034
_refine_ls_hydrogen_treatment mixed
_refine_ls_matrix_type full
_refine_ls_number_parameters 107
_refine_ls_number_reflns 1509
_refine_ls_number_restraints 0
_refine_ls_restrained_S_all 1.034
_refine_ls_R_factor_all 0.0461
_refine_ls_R_factor_gt 0.0393
_refine_ls_shift/su_max 0.000
_refine_ls_shift/su_mean 0.000
_refine_ls_structure_factor_coef Fsqd
_refine_ls_weighting_details 'calc w=1/[\s^2^(Fo^2^)+(0.0477P)^2^+0.0000P] where P=(Fo^2^+2Fc^2^)/3'
_refine_ls_weighting_scheme calc
_refine_ls_wR_factor_gt 0.0940
_refine_ls_wR_factor_ref 0.0975
_reflns_number_gt 1263
_reflns_number_total 1509
_reflns_threshold_expression >2sigma(I)
_cod_data_source_file ic060356xsup1.cif
_cod_data_source_block Ni5(SeO3)4Br2
_cod_depositor_comments
;
The following automatic conversions were performed:

'_exptl_absorpt_correction_type' value 'Multi Scan' changed to
'multi-scan' according to
/home/saulius/struct/CIF-dictionaries/cif_core.dic dictionary named
'cif_core.dic' version 2.4.2 from 2011-04-26.

Automatic conversion script
Id: cif_fix_values 1891 2012-01-12 08:04:46Z andrius 
;
_cod_original_cell_volume 334.8(3)
_cod_original_sg_symbol_H-M P-1
_cod_database_code 4332431

loop_
_symmetry_equiv_pos_as_xyz
'x, y, z'
'-x, -y, -z'

loop_
_atom_site_label
_atom_site_type_symbol
_atom_site_fract_x
_atom_site_fract_y
_atom_site_fract_z
_atom_site_U_iso_or_equiv
_atom_site_adp_type
_atom_site_occupancy
_atom_site_symmetry_multiplicity
_atom_site_calc_flag
_atom_site_refinement_flags
Ni1 Ni 0.17610(15) 0.12618(13) 0.35204(14) 0.0075(2) Uani 1 1 d .
Ni2 Ni 0.5000 0.0000 0.0000 0.0075(3) Uani 1 2 d S
Ni3 Ni 0.36828(15) 0.30868(13) 0.58437(14) 0.0076(3) Uani 1 1 d .
Se1 Se 0.16014(12) 0.69447(10) 0.30997(10) 0.0063(2) Uani 1 1 d .
Se2 Se 0.70466(11) 0.16717(10) 0.22951(10) 0.0063(2) Uani 1 1 d .
Br1 Br 0.29339(14) 0.33698(11) -0.02640(12) 0.0158(2) Uani 1 1 d .
O1 O 0.2326(8) 0.9240(7) 0.2148(7) 0.0074(10) Uani 1 1 d .
O2 O 0.3382(8) 0.5953(7) 0.4546(8) 0.0089(11) Uani 1 1 d .
O3 O -0.0783(8) 0.6997(7) 0.4763(7) 0.0075(10) Uani 1 1 d .
O4 O 0.4569(8) 0.2036(7) 0.3691(8) 0.0094(11) Uani 1 1 d .
O5 O 0.6618(9) -0.0387(7) 0.2084(8) 0.0096(11) Uani 1 1 d .
O6 O 0.8594(8) 0.0939(7) 0.3928(7) 0.0077(10) Uani 1 1 d .

loop_
_atom_site_aniso_label
_atom_site_aniso_U_11
_atom_site_aniso_U_22
_atom_site_aniso_U_33
_atom_site_aniso_U_23
_atom_site_aniso_U_13
_atom_site_aniso_U_12
Ni1 0.0064(5) 0.0077(5) 0.0105(5) -0.0044(4) -0.0024(4) -0.0029(4)
Ni2 0.0083(7) 0.0087(7) 0.0071(6) -0.0034(5) -0.0014(5) -0.0043(5)
Ni3 0.0071(5) 0.0048(5) 0.0125(5) -0.0038(4) -0.0027(4) -0.0026(4)
Se1 0.0062(4) 0.0057(4) 0.0088(4) -0.0036(3) -0.0018(3) -0.0027(3)
Se2 0.0068(4) 0.0052(4) 0.0083(4) -0.0030(3) -0.0018(3) -0.0029(3)
Br1 0.0217(5) 0.0077(4) 0.0182(4) -0.0044(3) -0.0042(3) -0.0023(3)
O1 0.007(3) 0.004(2) 0.010(3) -0.0010(19) -0.001(2) -0.001(2)
O2 0.009(3) 0.006(3) 0.015(3) -0.003(2) -0.007(2) -0.001(2)
O3 0.005(2) 0.009(3) 0.009(3) -0.005(2) 0.000(2) -0.003(2)
O4 0.005(3) 0.015(3) 0.012(3) -0.010(2) -0.001(2) -0.001(2)
O5 0.014(3) 0.007(3) 0.014(3) -0.006(2) -0.008(2) -0.002(2)
O6 0.006(2) 0.008(3) 0.013(3) -0.006(2) -0.006(2) 0.000(2)

loop_
_atom_type_symbol
_atom_type_description
_atom_type_scat_dispersion_real
_atom_type_scat_dispersion_imag
_atom_type_scat_source
O O 0.0106 0.0060 'International Tables Vol C Tables 4.2.6.8 and 6.1.1.4'
Ni Ni 0.3393 1.1124 'International Tables Vol C Tables 4.2.6.8 and 6.1.1.4'
Se Se -0.0929 2.2259 'International Tables Vol C Tables 4.2.6.8 and 6.1.1.4'
Br Br -0.2901 2.4595 'International Tables Vol C Tables 4.2.6.8 and 6.1.1.4'

loop_
_geom_angle_atom_site_label_1
_geom_angle_atom_site_label_2
_geom_angle_atom_site_label_3
_geom_angle
_geom_angle_site_symmetry_1
_geom_angle_site_symmetry_3
O6 Ni1 O6 82.6(2) 1_455 2_656
O6 Ni1 O4 161.95(19) 1_455 .
O6 Ni1 O4 94.4(2) 2_656 .
O6 Ni1 O1 86.01(19) 1_455 1_545
O6 Ni1 O1 87.2(2) 2_656 1_545
O4 Ni1 O1 111.7(2) . 1_545
O6 Ni1 O3 86.82(19) 1_455 2_566
O6 Ni1 O3 85.7(2) 2_656 2_566
O4 Ni1 O3 75.19(19) . 2_566
O1 Ni1 O3 170.5(2) 1_545 2_566
O6 Ni1 Br1 103.06(16) 1_455 .
O6 Ni1 Br1 162.55(14) 2_656 .
O4 Ni1 Br1 85.07(16) . .
O1 Ni1 Br1 76.88(14) 1_545 .
O3 Ni1 Br1 110.85(15) 2_566 .
O1 Ni2 O1 180.0(3) 1_545 2_665
O1 Ni2 O5 92.6(2) 1_545 2_655
O1 Ni2 O5 87.4(2) 2_665 2_655
O1 Ni2 O5 87.4(2) 1_545 .
O1 Ni2 O5 92.6(2) 2_665 .
O5 Ni2 O5 180.00(17) 2_655 .
O1 Ni2 Br1 78.81(14) 1_545 .
O1 Ni2 Br1 101.19(14) 2_665 .
O5 Ni2 Br1 78.54(14) 2_655 .
O5 Ni2 Br1 101.46(14) . .
O1 Ni2 Br1 101.19(14) 1_545 2_655
O1 Ni2 Br1 78.81(14) 2_665 2_655
O5 Ni2 Br1 101.46(14) 2_655 2_655
O5 Ni2 Br1 78.54(14) . 2_655
Br1 Ni2 Br1 180.00(4) . 2_655
O4 Ni3 O2 96.2(2) . 2_666
O4 Ni3 O2 106.1(2) . .
O2 Ni3 O2 74.4(2) 2_666 .
O4 Ni3 O3 77.2(2) . 2_566
O2 Ni3 O3 157.4(2) 2_666 2_566
O2 Ni3 O3 86.5(2) . 2_566
O4 Ni3 O5 91.3(2) . 2_656
O2 Ni3 O5 110.1(2) 2_666 2_656
O2 Ni3 O5 161.6(2) . 2_656
O3 Ni3 O5 91.8(2) 2_566 2_656
O2 Se1 O1 100.0(2) . .
O2 Se1 O3 102.0(3) . .
O1 Se1 O3 103.4(2) . .
O6 Se2 O5 103.0(3) . .
O6 Se2 O4 101.5(3) . .
O5 Se2 O4 99.2(3) . .
Ni2 Br1 Ni1 75.61(4) . .
Se1 O1 Ni2 120.0(3) . 1_565
Se1 O1 Ni1 128.7(3) . 1_565
Ni2 O1 Ni1 105.9(2) 1_565 1_565
Se1 O2 Ni3 126.3(3) . 2_666
Se1 O2 Ni3 120.4(3) . .
Ni3 O2 Ni3 105.6(2) 2_666 .
Se1 O3 Ni3 120.4(3) . 2_566
Se1 O3 Ni1 128.7(3) . 2_566
Ni3 O3 Ni1 99.7(2) 2_566 2_566
Se2 O4 Ni3 131.9(3) . .
Se2 O4 Ni1 123.6(3) . .
Ni3 O4 Ni1 104.5(2) . .
Se2 O5 Ni2 113.6(3) . .
Se2 O5 Ni3 129.3(3) . 2_656
Ni2 O5 Ni3 112.0(2) . 2_656
Se2 O6 Ni1 129.3(3) . 1_655
Se2 O6 Ni1 129.6(3) . 2_656
Ni1 O6 Ni1 97.4(2) 1_655 2_656

loop_
_geom_bond_atom_site_label_1
_geom_bond_atom_site_label_2
_geom_bond_distance
_geom_bond_site_symmetry_2
Ni1 O6 2.012(5) 1_455
Ni1 O6 2.026(5) 2_656
Ni1 O4 2.032(5) .
Ni1 O1 2.112(5) 1_545
Ni1 O3 2.121(5) 2_566
Ni1 Br1 2.6895(17) .
Ni2 O1 2.010(5) 1_545
Ni2 O1 2.010(5) 2_665
Ni2 O5 2.043(5) 2_655
Ni2 O5 2.043(5) .
Ni2 Br1 2.6764(13) .
Ni2 Br1 2.6764(13) 2_655
Ni3 O4 2.007(5) .
Ni3 O2 2.032(5) 2_666
Ni3 O2 2.040(5) .
Ni3 O3 2.056(5) 2_566
Ni3 O5 2.075(5) 2_656
Se1 O2 1.707(5) .
Se1 O1 1.708(5) .
Se1 O3 1.711(5) .
Se2 O6 1.690(5) .
Se2 O5 1.707(5) .
Se2 O4 1.709(5) .
O1 Ni2 2.010(5) 1_565
O1 Ni1 2.112(5) 1_565
O2 Ni3 2.032(5) 2_666
O3 Ni3 2.056(5) 2_566
O3 Ni1 2.121(5) 2_566
O5 Ni3 2.075(5) 2_656
O6 Ni1 2.012(5) 1_655
O6 Ni1 2.026(5) 2_656
